data_4109309
loop_
_publ_author_name
'Yasuhide Inokuma'
'Zin Seok Yoon'
'Dongho Kim'
'Atsuhiro Osuka'

_publ_section_title
;
 meso-Aryl-Substituted Subporphyrins: Synthesis, Structures, and Large
 Substituent Effects on Their Electronic Properties
;
_journal_name_full 'Journal of the American Chemical Society'
_journal_page_first 4747
_journal_page_last 4761
_journal_paper_doi 10.1021/ja069324z
_journal_volume 129
_journal_year 2007
_chemical_formula_moiety 'C43 H42 B N3 O10, C1.56 H4.93 Cl1.31 O1.12, C0.56 H2.22 O1.44'
_chemical_formula_sum 'C45.63 H51.21 B Cl1.31 N3 O13.57'
_chemical_formula_weight 916.17
_chemical_name_systematic
; 
 ? 
;
_space_group_IT_number 2
_symmetry_cell_setting triclinic
_symmetry_space_group_name_Hall '-P 1'
_symmetry_space_group_name_H-M 'P -1'
_atom_sites_solution_hydrogens geom
_atom_sites_solution_primary direct
_atom_sites_solution_secondary difmap
_audit_creation_method SHELXL-97
_cell_angle_alpha 111.674(2)
_cell_angle_beta 103.125(2)
_cell_angle_gamma 101.496(2)
_cell_formula_units_Z 2
_cell_length_a 12.6630(11)
_cell_length_b 14.0703(13)
_cell_length_c 14.9534(13)
_cell_measurement_reflns_used 6144
_cell_measurement_temperature 90(2)
_cell_measurement_theta_max 28.23
_cell_measurement_theta_min 2.43
_cell_volume 2290.2(4)
_computing_cell_refinement 'Bruker SMART'
_computing_data_collection 'Bruker SMART'
_computing_data_reduction 'Bruker SAINT'
_computing_molecular_graphics 'Bruker SHELXTL'
_computing_publication_material 'Bruker SHELXTL'
_computing_structure_refinement 'SHELXL-97 (Sheldrick, 1997)'
_computing_structure_solution 'SHELXS-97 (Sheldrick, 1990)'
_diffrn_ambient_temperature 90(2)
_diffrn_detector_area_resol_mean 8.366
_diffrn_measured_fraction_theta_full 0.875
_diffrn_measured_fraction_theta_max 0.875
_diffrn_measurement_device_type 'CCD area detector'
_diffrn_measurement_method 'phi and omega scans'
_diffrn_radiation_monochromator graphite
_diffrn_radiation_source 'fine-focus sealed tube'
_diffrn_radiation_type MoK\a
_diffrn_radiation_wavelength 0.71073
_diffrn_reflns_av_R_equivalents 0.0163
_diffrn_reflns_av_sigmaI/netI 0.0412
_diffrn_reflns_limit_h_max 13
_diffrn_reflns_limit_h_min -16
_diffrn_reflns_limit_k_max 18
_diffrn_reflns_limit_k_min -15
_diffrn_reflns_limit_l_max 19
_diffrn_reflns_limit_l_min -19
_diffrn_reflns_number 14188
_diffrn_reflns_theta_full 28.32
_diffrn_reflns_theta_max 28.32
_diffrn_reflns_theta_min 1.55
_exptl_absorpt_coefficient_mu 0.168
_exptl_absorpt_correction_T_max 0.9513
_exptl_absorpt_correction_T_min 0.8985
_exptl_absorpt_correction_type empirical
_exptl_crystal_colour orange
_exptl_crystal_density_diffrn 1.329
_exptl_crystal_density_meas ?
_exptl_crystal_description prism
_exptl_crystal_F_000 857
_exptl_crystal_size_max 0.65
_exptl_crystal_size_mid 0.35
_exptl_crystal_size_min 0.30
_refine_diff_density_max 0.729
_refine_diff_density_min -0.782
_refine_diff_density_rms 0.064
_refine_ls_extinction_method none
_refine_ls_goodness_of_fit_ref 1.032
_refine_ls_hydrogen_treatment constr
_refine_ls_matrix_type full
_refine_ls_number_parameters 658
_refine_ls_number_reflns 9959
_refine_ls_number_restraints 25
_refine_ls_restrained_S_all 1.051
_refine_ls_R_factor_all 0.0934
_refine_ls_R_factor_gt 0.0724
_refine_ls_shift/su_max 0.000
_refine_ls_shift/su_mean 0.000
_refine_ls_structure_factor_coef Fsqd
_refine_ls_weighting_details 'calc w=1/[\s^2^(Fo^2^)+(0.0890P)^2^+2.7986P] where P=(Fo^2^+2Fc^2^)/3'
_refine_ls_weighting_scheme calc
_refine_ls_wR_factor_gt 0.1831
_refine_ls_wR_factor_ref 0.1978
_reflns_number_gt 7571
_reflns_number_total 9959
_reflns_threshold_expression >2sigma(I)
_cod_data_source_file ja069324zsi20061228_021924.cif
_cod_data_source_block s246ome
_cod_depositor_comments
;
The following automatic conversions were performed:

'_exptl_crystal_density_meas' value 'none' was changed to '?' - the
value is perceived as not measured.

Automatic conversion script
Id: cif_fix_values 3008 2015-01-20 13:52:24Z robertas 
;
_cod_original_formula_sum 'C45.63 H51.21 B Cl1.31 N3 O13.57 '
_cod_database_code 4109309

loop_
_symmetry_equiv_pos_as_xyz
'x, y, z'
'-x, -y, -z'

loop_
_atom_site_label
_atom_site_type_symbol
_atom_site_fract_x
_atom_site_fract_y
_atom_site_fract_z
_atom_site_U_iso_or_equiv
_atom_site_adp_type
_atom_site_occupancy
_atom_site_symmetry_multiplicity
_atom_site_calc_flag
_atom_site_refinement_flags
_atom_site_disorder_assembly
_atom_site_disorder_group
O2W O 0.6642(6) 0.9407(7) 0.5699(10) 0.091(3) Uani 0.486(11) 1 d P A 6
O1W O 0.4818(5) 0.9303(6) 0.3996(4) 0.046(2) Uani 0.445(11) 1 d P B 4
O3W O 0.4997(19) 0.896(2) 0.5267(19) 0.266(11) Uani 0.445(11) 1 d PU B 4
B1 B 0.3035(2) 0.6127(2) 0.8769(2) 0.0240(6) Uani 1 1 d . . .
C1 C 0.1963(2) 0.4145(2) 0.7992(2) 0.0262(5) Uani 1 1 d . . .
C2 C 0.1743(2) 0.3351(2) 0.8374(2) 0.0288(6) Uani 1 1 d . . .
H2 H 0.1370 0.2601 0.7974 0.035 Uiso 1 1 calc R . .
C3 C 0.2164(2) 0.3868(2) 0.9414(2) 0.0264(5) Uani 1 1 d . . .
H3 H 0.2133 0.3538 0.9863 0.032 Uiso 1 1 calc R . .
C4 C 0.2661(2) 0.4993(2) 0.97135(19) 0.0231(5) Uani 1 1 d . . .
C5 C 0.2972(2) 0.5919(2) 1.06352(19) 0.0222(5) Uani 1 1 d . . .
C6 C 0.3059(2) 0.6920(2) 1.05965(19) 0.0230(5) Uani 1 1 d . . .
C7 C 0.2986(2) 0.7919(2) 1.1274(2) 0.0273(5) Uani 1 1 d . . .
H7 H 0.3089 0.8146 1.1980 0.033 Uiso 1 1 calc R . .
C8 C 0.2741(2) 0.8489(2) 1.0728(2) 0.0282(6) Uani 1 1 d . . .
H8 H 0.2645 0.9181 1.0988 0.034 Uiso 1 1 calc R . .
C9 C 0.2653(2) 0.7861(2) 0.9695(2) 0.0245(5) Uani 1 1 d . . .
C10 C 0.2129(2) 0.7883(2) 0.8772(2) 0.0258(5) Uani 1 1 d . . .
C11 C 0.1819(2) 0.6941(2) 0.7855(2) 0.0268(6) Uani 1 1 d . . .
C12 C 0.0983(2) 0.6536(2) 0.6865(2) 0.0306(6) Uani 1 1 d . . .
H12 H 0.0611 0.6948 0.6603 0.037 Uiso 1 1 calc R . .
C13 C 0.0816(3) 0.5461(2) 0.6367(2) 0.0318(6) Uani 1 1 d . . .
H13 H 0.0309 0.4991 0.5697 0.038 Uiso 1 1 calc R . .
C14 C 0.1542(2) 0.5163(2) 0.7034(2) 0.0280(6) Uani 1 1 d . . .
C15 C 0.1507(2) 0.4154(2) 0.7043(2) 0.0288(6) Uani 1 1 d . . .
C16 C 0.3028(2) 0.5845(2) 1.16099(19) 0.0236(5) Uani 1 1 d . . .
C17 C 0.2049(2) 0.5405(2) 1.1790(2) 0.0251(5) Uani 1 1 d . . .
C18 C 0.2104(2) 0.5375(2) 1.2723(2) 0.0316(6) Uani 1 1 d . . .
H18 H 0.1436 0.5071 1.2837 0.038 Uiso 1 1 calc R . .
C19 C 0.3154(3) 0.5798(3) 1.3472(2) 0.0421(8) Uani 1 1 d . . .
C20 C 0.4145(3) 0.6239(3) 1.3323(2) 0.0438(8) Uani 1 1 d . . .
H20 H 0.4860 0.6524 1.3851 0.053 Uiso 1 1 calc R . .
C21 C 0.4074(2) 0.6258(2) 1.2393(2) 0.0308(6) Uani 1 1 d . . .
C22 C 0.0014(2) 0.4590(2) 1.1139(2) 0.0309(6) Uani 1 1 d . . .
H22A H 0.0052 0.3964 1.1272 0.046 Uiso 1 1 calc R . .
H22B H -0.0628 0.4367 1.0518 0.046 Uiso 1 1 calc R . .
H22C H -0.0096 0.5134 1.1716 0.046 Uiso 1 1 calc R . .
C23 C 0.2324(3) 0.5629(4) 1.4713(3) 0.0678(13) Uani 1 1 d . . .
H23A H 0.1916 0.6138 1.4655 0.102 Uiso 1 1 calc R . .
H23B H 0.2555 0.5724 1.5420 0.102 Uiso 1 1 calc R . .
H23C H 0.1821 0.4891 1.4265 0.102 Uiso 1 1 calc R . .
C24 C 0.6086(3) 0.6995(4) 1.2888(3) 0.0711(14) Uani 1 1 d . . .
H24A H 0.6670 0.7233 1.2618 0.107 Uiso 1 1 calc R . .
H24B H 0.6193 0.6381 1.3016 0.107 Uiso 1 1 calc R . .
H24C H 0.6152 0.7587 1.3527 0.107 Uiso 1 1 calc R . .
C25 C 0.1739(2) 0.8814(2) 0.8785(2) 0.0260(5) Uani 1 1 d . . .
C26 C 0.2528(2) 0.9778(2) 0.8976(2) 0.0321(6) Uani 1 1 d . . .
C27 C 0.2201(2) 1.0672(2) 0.9035(2) 0.0348(7) Uani 1 1 d . . .
H27 H 0.2746 1.1321 0.9165 0.042 Uiso 1 1 calc R . .
C28 C 0.1065(2) 1.0609(2) 0.8900(2) 0.0286(6) Uani 1 1 d . . .
C29 C 0.0252(2) 0.9676(2) 0.8710(2) 0.0258(5) Uani 1 1 d . . .
H29 H -0.0524 0.9644 0.8619 0.031 Uiso 1 1 calc R . .
C30 C 0.0604(2) 0.8786(2) 0.8656(2) 0.0256(5) Uani 1 1 d . . .
C31 C 0.4456(3) 1.0689(4) 0.9248(5) 0.0886(19) Uani 1 1 d . . .
H31A H 0.4188 1.0910 0.8711 0.133 Uiso 1 1 calc R . .
H31B H 0.5172 1.0532 0.9226 0.133 Uiso 1 1 calc R . .
H31C H 0.4585 1.1272 0.9914 0.133 Uiso 1 1 calc R . .
C32 C -0.0301(3) 1.1562(3) 0.8908(3) 0.0387(7) Uani 1 1 d . . .
H32A H -0.0841 1.1008 0.8249 0.058 Uiso 1 1 calc R . .
H32B H -0.0348 1.2272 0.8980 0.058 Uiso 1 1 calc R . .
H32C H -0.0490 1.1428 0.9459 0.058 Uiso 1 1 calc R . .
C33 C -0.1289(2) 0.7775(2) 0.8398(2) 0.0317(6) Uani 1 1 d . . .
H33A H -0.1316 0.8317 0.9026 0.048 Uiso 1 1 calc R . .
H33B H -0.1716 0.7057 0.8288 0.048 Uiso 1 1 calc R . .
H33C H -0.1632 0.7913 0.7819 0.048 Uiso 1 1 calc R . .
C34 C 0.0877(3) 0.3137(2) 0.6105(2) 0.0322(6) Uani 1 1 d . . .
C35 C 0.1326(3) 0.2823(2) 0.5303(2) 0.0354(7) Uani 1 1 d . . .
C36 C 0.0800(3) 0.1848(3) 0.4450(2) 0.0401(7) Uani 1 1 d . . .
H36 H 0.1116 0.1649 0.3915 0.048 Uiso 1 1 calc R . .
C37 C -0.0197(3) 0.1167(3) 0.4389(2) 0.0416(7) Uani 1 1 d . . .
C38 C -0.0696(3) 0.1457(3) 0.5149(2) 0.0387(7) Uani 1 1 d . . .
H38 H -0.1389 0.0993 0.5093 0.046 Uiso 1 1 calc R . .
C39 C -0.0146(3) 0.2448(2) 0.5991(2) 0.0348(6) Uani 1 1 d . . .
C40 C 0.2812(4) 0.3295(3) 0.4652(3) 0.0578(10) Uani 1 1 d . . .
H40A H 0.2997 0.2626 0.4544 0.087 Uiso 1 1 calc R . .
H40B H 0.3511 0.3881 0.4851 0.087 Uiso 1 1 calc R . .
H40C H 0.2271 0.3203 0.4020 0.087 Uiso 1 1 calc R . .
C41 C -0.1659(4) -0.0517(3) 0.3438(3) 0.0551(9) Uani 1 1 d . . .
H41A H -0.1515 -0.0752 0.3982 0.083 Uiso 1 1 calc R . .
H41B H -0.1925 -0.1144 0.2774 0.083 Uiso 1 1 calc R . .
H41C H -0.2245 -0.0156 0.3487 0.083 Uiso 1 1 calc R . .
C42 C -0.1622(3) 0.2155(3) 0.6702(3) 0.0502(9) Uani 1 1 d . . .
H42A H -0.2227 0.2028 0.6091 0.075 Uiso 1 1 calc R . .
H42B H -0.1825 0.2510 0.7308 0.075 Uiso 1 1 calc R . .
H42C H -0.1534 0.1465 0.6662 0.075 Uiso 1 1 calc R . .
C43 C 0.5041(2) 0.6195(3) 0.9328(2) 0.0349(6) Uani 1 1 d . . .
H43A H 0.5123 0.6661 1.0032 0.052 Uiso 1 1 calc R . .
H43B H 0.5757 0.6402 0.9200 0.052 Uiso 1 1 calc R . .
H43C H 0.4859 0.5444 0.9226 0.052 Uiso 1 1 calc R . .
C1S C 0.4967(6) 0.7442(5) 0.7494(5) 0.0385(18) Uani 0.438(3) 1 d PD C 1
H1S H 0.4465 0.7080 0.7779 0.046 Uiso 0.438(3) 1 d PR C 1
C3S C 0.5198(12) 0.6018(8) 0.6792(10) 0.111(6) Uani 0.562(3) 1 d PD C 2
H4S1 H 0.4979 0.5770 0.6052 0.166 Uiso 0.562(3) 1 calc PR C 2
H4S2 H 0.4924 0.5411 0.6943 0.166 Uiso 0.562(3) 1 calc PR C 2
H4S3 H 0.6031 0.6313 0.7095 0.166 Uiso 0.562(3) 1 calc PR C 2
C3T C 0.4123(14) 0.8737(9) 0.6693(9) 0.243(11) Uani 0.562(3) 1 d PRDU C 2
H3T1 H 0.3610 0.8840 0.7104 0.365 Uiso 0.562(3) 1 d PR C 2
H3T2 H 0.3760 0.8047 0.6096 0.365 Uiso 0.562(3) 1 d PR C 2
H3T3 H 0.4279 0.9332 0.6494 0.365 Uiso 0.562(3) 1 d PR C 2
O3T O 0.5220(11) 0.8739(7) 0.7283(11) 0.231(6) Uani 0.562(3) 1 d PRDU C 2
H3T H 0.5176 0.8721 0.7829 0.346 Uiso 0.562(3) 1 calc PR C 2
Cl1S Cl 0.61809(15) 0.84459(15) 0.84774(16) 0.0489(6) Uani 0.438(3) 1 d PD C 1
Cl2S Cl 0.5348(2) 0.6411(2) 0.66776(19) 0.0500(7) Uani 0.438(3) 1 d PD C 1
Cl3S Cl 0.4169(3) 0.7981(3) 0.6804(3) 0.1058(14) Uani 0.438(3) 1 d PD C 1
N1 N 0.25815(18) 0.50935(17) 0.88281(16) 0.0238(4) Uani 1 1 d . . .
N2 N 0.29526(17) 0.69773(17) 0.96899(16) 0.0226(4) Uani 1 1 d . . .
N3 N 0.21727(18) 0.60891(18) 0.78766(16) 0.0245(5) Uani 1 1 d . . .
O1 O 0.41487(16) 0.63069(17) 0.86461(15) 0.0324(4) Uani 1 1 d . . .
O2 O 0.10555(15) 0.50336(16) 1.10060(14) 0.0303(4) Uani 1 1 d . . .
O3 O 0.3313(2) 0.5822(3) 1.44191(19) 0.0683(9) Uani 1 1 d . . .
O4 O 0.49868(16) 0.66835(18) 1.21679(15) 0.0371(5) Uani 1 1 d . . .
O5 O 0.36158(17) 0.97482(18) 0.9094(2) 0.0471(6) Uani 1 1 d . . .
O6 O 0.08301(17) 1.15320(16) 0.89592(17) 0.0367(5) Uani 1 1 d . . .
O7 O -0.01283(15) 0.78315(15) 0.84842(16) 0.0317(4) Uani 1 1 d . . .
O8 O 0.23121(19) 0.35492(18) 0.54395(15) 0.0404(5) Uani 1 1 d . . .
O9 O -0.0641(2) 0.02060(19) 0.35384(17) 0.0517(6) Uani 1 1 d . . .
O10 O -0.05784(19) 0.28215(17) 0.67674(16) 0.0407(5) Uani 1 1 d . . .
O3S O 0.4712(7) 0.6817(5) 0.7200(5) 0.104(3) Uani 0.562(3) 1 d PD C 2
H3S H 0.4347 0.6651 0.7553 0.157 Uiso 0.562(3) 1 calc PR C 2
O2S O 0.5420(7) 0.9833(5) 0.3974(4) 0.080(3) Uani 0.555(11) 1 d PRD B 3
H8S H 0.5315 1.0389 0.4359 0.120 Uiso 0.555(11) 1 d PR B 3
C2S C 0.5172(11) 0.9021(6) 0.4264(8) 0.075(3) Uani 0.555(11) 1 d PD B 3
H2S1 H 0.5673 0.9251 0.4960 0.113 Uiso 0.555(11) 1 calc PR B 3
H2S2 H 0.5291 0.8379 0.3799 0.113 Uiso 0.555(11) 1 calc PR B 3
H2S3 H 0.4374 0.8853 0.4241 0.113 Uiso 0.555(11) 1 calc PR B 3
O6S O 0.6588(6) 0.9492(5) 0.6397(8) 0.070(2) Uani 0.514(11) 1 d PD A 5
H6S H 0.6812 0.9495 0.5910 0.105 Uiso 0.514(11) 1 calc PR A 5
C6S C 0.7309(8) 0.9193(8) 0.6984(7) 0.084(4) Uani 0.514(11) 1 d PD A 5
H6S1 H 0.7985 0.9813 0.7445 0.126 Uiso 0.514(11) 1 calc PR A 5
H6S2 H 0.7541 0.8618 0.6547 0.126 Uiso 0.514(11) 1 calc PR A 5
H6S3 H 0.6920 0.8932 0.7385 0.126 Uiso 0.514(11) 1 calc PR A 5

loop_
_atom_site_aniso_label
_atom_site_aniso_U_11
_atom_site_aniso_U_22
_atom_site_aniso_U_33
_atom_site_aniso_U_23
_atom_site_aniso_U_13
_atom_site_aniso_U_12
O2W 0.061(4) 0.045(4) 0.104(8) 0.000(4) -0.003(4) -0.015(3)
O1W 0.036(3) 0.054(4) 0.022(3) 0.011(3) -0.006(2) -0.008(3)
O3W 0.232(12) 0.289(13) 0.290(14) 0.090(9) 0.103(9) 0.161(10)
B1 0.0260(14) 0.0276(14) 0.0285(15) 0.0174(12) 0.0144(12) 0.0129(11)
C1 0.0362(14) 0.0248(13) 0.0279(13) 0.0132(11) 0.0192(11) 0.0174(11)
C2 0.0409(15) 0.0234(13) 0.0303(14) 0.0131(11) 0.0181(12) 0.0170(11)
C3 0.0337(14) 0.0255(13) 0.0309(14) 0.0174(11) 0.0160(11) 0.0155(11)
C4 0.0253(12) 0.0281(13) 0.0259(12) 0.0170(11) 0.0128(10) 0.0137(10)
C5 0.0188(11) 0.0258(12) 0.0261(13) 0.0133(10) 0.0103(10) 0.0081(9)
C6 0.0181(11) 0.0270(13) 0.0268(13) 0.0143(11) 0.0084(10) 0.0067(9)
C7 0.0248(13) 0.0239(13) 0.0319(14) 0.0104(11) 0.0102(11) 0.0069(10)
C8 0.0229(12) 0.0215(12) 0.0398(15) 0.0126(11) 0.0117(11) 0.0060(10)
C9 0.0181(11) 0.0214(12) 0.0388(15) 0.0166(11) 0.0120(10) 0.0061(9)
C10 0.0207(12) 0.0264(13) 0.0401(15) 0.0213(12) 0.0154(11) 0.0083(10)
C11 0.0272(13) 0.0327(14) 0.0385(15) 0.0259(12) 0.0197(11) 0.0156(11)
C12 0.0354(14) 0.0395(15) 0.0344(15) 0.0275(13) 0.0185(12) 0.0175(12)
C13 0.0386(15) 0.0428(16) 0.0252(13) 0.0210(12) 0.0162(12) 0.0169(13)
C14 0.0350(14) 0.0357(15) 0.0252(13) 0.0181(12) 0.0173(11) 0.0176(12)
C15 0.0392(15) 0.0331(14) 0.0240(13) 0.0139(11) 0.0187(11) 0.0192(12)
C16 0.0260(12) 0.0250(12) 0.0255(13) 0.0133(10) 0.0120(10) 0.0111(10)
C17 0.0268(13) 0.0253(13) 0.0271(13) 0.0122(11) 0.0115(10) 0.0114(10)
C18 0.0323(14) 0.0434(16) 0.0357(15) 0.0258(13) 0.0202(12) 0.0184(12)
C19 0.0404(17) 0.074(2) 0.0331(16) 0.0342(16) 0.0192(13) 0.0305(16)
C20 0.0289(15) 0.078(2) 0.0290(15) 0.0245(16) 0.0098(12) 0.0233(15)
C21 0.0264(13) 0.0418(16) 0.0295(14) 0.0159(12) 0.0134(11) 0.0160(12)
C22 0.0252(13) 0.0337(15) 0.0375(15) 0.0179(12) 0.0151(11) 0.0066(11)
C23 0.053(2) 0.140(4) 0.050(2) 0.065(3) 0.0330(18) 0.045(3)
C24 0.0216(15) 0.141(4) 0.0360(19) 0.026(2) 0.0120(14) 0.017(2)
C25 0.0230(12) 0.0266(13) 0.0369(14) 0.0208(12) 0.0124(11) 0.0087(10)
C26 0.0216(13) 0.0339(15) 0.0504(17) 0.0280(14) 0.0128(12) 0.0082(11)
C27 0.0276(14) 0.0278(14) 0.0554(19) 0.0277(14) 0.0121(13) 0.0052(11)
C28 0.0315(14) 0.0263(13) 0.0361(15) 0.0202(12) 0.0113(11) 0.0125(11)
C29 0.0234(12) 0.0282(13) 0.0330(14) 0.0175(12) 0.0125(11) 0.0107(10)
C30 0.0251(12) 0.0258(13) 0.0314(14) 0.0170(11) 0.0125(11) 0.0068(10)
C31 0.0237(17) 0.074(3) 0.200(6) 0.100(4) 0.030(3) 0.0106(17)
C32 0.0383(16) 0.0366(16) 0.0517(19) 0.0247(15) 0.0156(14) 0.0213(13)
C33 0.0197(12) 0.0297(14) 0.0411(16) 0.0125(12) 0.0109(11) 0.0030(10)
C34 0.0453(16) 0.0343(15) 0.0247(13) 0.0143(12) 0.0152(12) 0.0205(13)
C35 0.0510(18) 0.0413(17) 0.0257(14) 0.0185(13) 0.0176(13) 0.0250(14)
C36 0.058(2) 0.0456(18) 0.0248(14) 0.0150(13) 0.0202(14) 0.0254(15)
C37 0.063(2) 0.0367(16) 0.0248(14) 0.0096(13) 0.0139(14) 0.0224(15)
C38 0.0508(18) 0.0352(16) 0.0315(15) 0.0128(13) 0.0156(14) 0.0175(14)
C39 0.0497(18) 0.0344(15) 0.0259(14) 0.0124(12) 0.0162(13) 0.0219(13)
C40 0.070(3) 0.069(3) 0.0405(19) 0.0191(18) 0.0375(19) 0.022(2)
C41 0.075(3) 0.0375(18) 0.0391(19) 0.0034(15) 0.0151(18) 0.0192(18)
C42 0.057(2) 0.0425(19) 0.053(2) 0.0161(16) 0.0321(17) 0.0130(16)
C43 0.0284(14) 0.0408(16) 0.0471(17) 0.0261(14) 0.0167(13) 0.0159(12)
C1S 0.037(4) 0.040(4) 0.037(4) 0.010(4) 0.018(3) 0.015(3)
C3S 0.192(15) 0.129(12) 0.105(9) 0.080(9) 0.106(10) 0.116(12)
C3T 0.252(14) 0.231(13) 0.259(14) 0.135(10) 0.042(9) 0.095(10)
O3T 0.253(10) 0.210(9) 0.252(10) 0.124(8) 0.111(8) 0.043(7)
Cl1S 0.0342(10) 0.0401(10) 0.0559(12) 0.0095(9) 0.0095(8) 0.0064(7)
Cl2S 0.0498(12) 0.0531(14) 0.0420(12) 0.0107(10) 0.0189(9) 0.0208(10)
Cl3S 0.119(3) 0.078(2) 0.091(2) 0.0315(17) -0.0233(19) 0.0471(19)
N1 0.0289(11) 0.0265(11) 0.0250(11) 0.0155(9) 0.0132(9) 0.0133(9)
N2 0.0186(10) 0.0237(10) 0.0310(11) 0.0162(9) 0.0098(8) 0.0075(8)
N3 0.0295(11) 0.0285(11) 0.0284(11) 0.0185(10) 0.0169(9) 0.0146(9)
O1 0.0288(10) 0.0461(12) 0.0438(11) 0.0319(10) 0.0214(9) 0.0208(9)
O2 0.0247(9) 0.0390(11) 0.0279(10) 0.0174(9) 0.0103(8) 0.0043(8)
O3 0.0451(14) 0.150(3) 0.0447(14) 0.0654(18) 0.0254(11) 0.0445(17)
O4 0.0219(9) 0.0570(14) 0.0312(10) 0.0178(10) 0.0097(8) 0.0113(9)
O5 0.0214(10) 0.0420(12) 0.0941(19) 0.0462(13) 0.0198(11) 0.0097(9)
O6 0.0352(11) 0.0278(10) 0.0560(13) 0.0249(10) 0.0154(10) 0.0147(8)
O7 0.0231(9) 0.0260(10) 0.0529(12) 0.0214(9) 0.0188(9) 0.0066(7)
O8 0.0524(13) 0.0488(13) 0.0282(10) 0.0179(10) 0.0234(10) 0.0189(11)
O9 0.0743(17) 0.0389(13) 0.0317(12) 0.0042(10) 0.0193(11) 0.0167(12)
O10 0.0490(13) 0.0399(12) 0.0334(11) 0.0107(9) 0.0222(10) 0.0146(10)
O3S 0.162(8) 0.137(7) 0.124(7) 0.104(6) 0.111(6) 0.104(7)
O2S 0.123(7) 0.120(6) 0.066(4) 0.057(4) 0.063(4) 0.109(6)
C2S 0.150(9) 0.088(6) 0.076(6) 0.065(5) 0.090(6) 0.097(7)
O6S 0.074(4) 0.031(3) 0.075(5) 0.000(3) 0.009(4) 0.021(3)
C6S 0.082(7) 0.072(6) 0.057(6) -0.001(5) 0.013(5) 0.006(5)

loop_
_atom_type_symbol
_atom_type_description
_atom_type_scat_dispersion_real
_atom_type_scat_dispersion_imag
_atom_type_scat_source
C C 0.0033 0.0016 'International Tables Vol C Tables 4.2.6.8 and 6.1.1.4'
H H 0.0000 0.0000 'International Tables Vol C Tables 4.2.6.8 and 6.1.1.4'
B B 0.0013 0.0007 'International Tables Vol C Tables 4.2.6.8 and 6.1.1.4'
N N 0.0061 0.0033 'International Tables Vol C Tables 4.2.6.8 and 6.1.1.4'
O O 0.0106 0.0060 'International Tables Vol C Tables 4.2.6.8 and 6.1.1.4'
Cl Cl 0.1484 0.1585 'International Tables Vol C Tables 4.2.6.8 and 6.1.1.4'

loop_
_geom_angle_atom_site_label_1
_geom_angle_atom_site_label_2
_geom_angle_atom_site_label_3
_geom_angle
O1 B1 N1 115.0(2)
O1 B1 N2 115.2(2)
N1 B1 N2 104.8(2)
O1 B1 N3 109.8(2)
N1 B1 N3 105.6(2)
N2 B1 N3 105.6(2)
N1 C1 C15 119.4(2)
N1 C1 C2 105.8(2)
C15 C1 C2 133.4(3)
C3 C2 C1 107.9(2)
C3 C2 H2 126.0
C1 C2 H2 126.0
C2 C3 C4 108.4(2)
C2 C3 H3 125.8
C4 C3 H3 125.8
N1 C4 C5 119.7(2)
N1 C4 C3 105.8(2)
C5 C4 C3 133.3(2)
C4 C5 C6 118.3(2)
C4 C5 C16 121.4(2)
C6 C5 C16 119.6(2)
N2 C6 C5 119.5(2)
N2 C6 C7 105.8(2)
C5 C6 C7 133.0(2)
C8 C7 C6 108.0(2)
C8 C7 H7 126.0
C6 C7 H7 126.0
C7 C8 C9 108.2(2)
C7 C8 H8 125.9
C9 C8 H8 125.9
N2 C9 C10 120.1(2)
N2 C9 C8 105.6(2)
C10 C9 C8 132.6(2)
C9 C10 C11 118.5(2)
C9 C10 C25 119.7(2)
C11 C10 C25 120.9(2)
N3 C11 C10 119.3(2)
N3 C11 C12 105.7(2)
C10 C11 C12 133.6(2)
C13 C12 C11 108.2(2)
C13 C12 H12 125.9
C11 C12 H12 125.9
C12 C13 C14 107.9(3)
C12 C13 H13 126.1
C14 C13 H13 126.1
N3 C14 C15 120.2(2)
N3 C14 C13 106.2(2)
C15 C14 C13 131.8(3)
C1 C15 C14 117.8(2)
C1 C15 C34 121.1(2)
C14 C15 C34 120.6(2)
C21 C16 C17 118.1(2)
C21 C16 C5 119.9(2)
C17 C16 C5 122.0(2)
O2 C17 C18 123.1(2)
O2 C17 C16 115.3(2)
C18 C17 C16 121.6(2)
C19 C18 C17 118.1(3)
C19 C18 H18 121.0
C17 C18 H18 121.0
O3 C19 C18 123.3(3)
O3 C19 C20 114.6(3)
C18 C19 C20 122.1(3)
C21 C20 C19 119.0(3)
C21 C20 H20 120.5
C19 C20 H20 120.5
O4 C21 C20 124.0(3)
O4 C21 C16 114.8(2)
C20 C21 C16 121.2(3)
O2 C22 H22A 109.5
O2 C22 H22B 109.5
H22A C22 H22B 109.5
O2 C22 H22C 109.5
H22A C22 H22C 109.5
H22B C22 H22C 109.5
O3 C23 H23A 109.5
O3 C23 H23B 109.5
H23A C23 H23B 109.5
O3 C23 H23C 109.5
H23A C23 H23C 109.5
H23B C23 H23C 109.5
O4 C24 H24A 109.5
O4 C24 H24B 109.5
H24A C24 H24B 109.5
O4 C24 H24C 109.5
H24A C24 H24C 109.5
H24B C24 H24C 109.5
C30 C25 C26 117.7(2)
C30 C25 C10 122.2(2)
C26 C25 C10 120.0(2)
O5 C26 C27 123.9(2)
O5 C26 C25 114.6(2)
C27 C26 C25 121.4(2)
C26 C27 C28 118.9(2)
C26 C27 H27 120.6
C28 C27 H27 120.6
O6 C28 C29 123.9(2)
O6 C28 C27 114.2(2)
C29 C28 C27 121.9(2)
C28 C29 C30 118.0(2)
C28 C29 H29 121.0
C30 C29 H29 121.0
O7 C30 C29 122.7(2)
O7 C30 C25 115.4(2)
C29 C30 C25 122.0(2)
O5 C31 H31A 109.5
O5 C31 H31B 109.5
H31A C31 H31B 109.5
O5 C31 H31C 109.5
H31A C31 H31C 109.5
H31B C31 H31C 109.5
O6 C32 H32A 109.5
O6 C32 H32B 109.5
H32A C32 H32B 109.5
O6 C32 H32C 109.5
H32A C32 H32C 109.5
H32B C32 H32C 109.5
O7 C33 H33A 109.5
O7 C33 H33B 109.5
H33A C33 H33B 109.5
O7 C33 H33C 109.5
H33A C33 H33C 109.5
H33B C33 H33C 109.5
C39 C34 C35 117.3(3)
C39 C34 C15 122.3(2)
C35 C34 C15 120.3(3)
O8 C35 C36 123.4(3)
O8 C35 C34 114.9(3)
C36 C35 C34 121.8(3)
C35 C36 C37 118.7(3)
C35 C36 H36 120.6
C37 C36 H36 120.6
O9 C37 C36 115.0(3)
O9 C37 C38 123.3(3)
C36 C37 C38 121.6(3)
C39 C38 C37 117.9(3)
C39 C38 H38 121.1
C37 C38 H38 121.1
O10 C39 C34 114.9(3)
O10 C39 C38 122.5(3)
C34 C39 C38 122.6(3)
O8 C40 H40A 109.5
O8 C40 H40B 109.5
H40A C40 H40B 109.5
O8 C40 H40C 109.5
H40A C40 H40C 109.5
H40B C40 H40C 109.5
O9 C41 H41A 109.5
O9 C41 H41B 109.5
H41A C41 H41B 109.5
O9 C41 H41C 109.5
H41A C41 H41C 109.5
H41B C41 H41C 109.5
O10 C42 H42A 109.5
O10 C42 H42B 109.5
H42A C42 H42B 109.5
O10 C42 H42C 109.5
H42A C42 H42C 109.5
H42B C42 H42C 109.5
O1 C43 H43A 109.5
O1 C43 H43B 109.5
H43A C43 H43B 109.5
O1 C43 H43C 109.5
H43A C43 H43C 109.5
H43B C43 H43C 109.5
Cl2S C1S Cl3S 110.4(4)
Cl2S C1S Cl1S 111.0(4)
Cl3S C1S Cl1S 111.4(4)
Cl2S C1S H1S 104.8
Cl3S C1S H1S 108.4
Cl1S C1S H1S 110.5
O3S C3S H4S1 109.5
O3S C3S H4S2 109.5
H4S1 C3S H4S2 109.5
O3S C3S H4S3 109.5
H4S1 C3S H4S3 109.5
H4S2 C3S H4S3 109.5
O3T C3T H3T1 110.7
O3T C3T H3T2 109.1
H3T1 C3T H3T2 108.4
O3T C3T H3T3 107.6
H3T1 C3T H3T3 110.0
H3T2 C3T H3T3 111.1
C3T O3T H3T 109.5
H3T1 Cl3S H3T2 73.2
C1 N1 C4 111.7(2)
C1 N1 B1 123.4(2)
C4 N1 B1 124.7(2)
C6 N2 C9 111.5(2)
C6 N2 B1 124.4(2)
C9 N2 B1 123.8(2)
C14 N3 C11 111.5(2)
C14 N3 B1 123.1(2)
C11 N3 B1 124.9(2)
C43 O1 B1 118.1(2)
C17 O2 C22 118.6(2)
C19 O3 C23 117.4(3)
C21 O4 C24 117.1(2)
C26 O5 C31 117.6(2)
C28 O6 C32 117.7(2)
C30 O7 C33 117.7(2)
C35 O8 C40 118.2(3)
C37 O9 C41 117.3(3)
C39 O10 C42 117.9(2)
C3S O3S H1S 136.8
C3S O3S H3S 109.5

loop_
_geom_bond_atom_site_label_1
_geom_bond_atom_site_label_2
_geom_bond_distance
O1W H8S 1.3697
B1 O1 1.448(3)
B1 N1 1.495(4)
B1 N2 1.495(4)
B1 N3 1.496(4)
C1 N1 1.366(3)
C1 C15 1.412(4)
C1 C2 1.439(4)
C2 C3 1.366(4)
C2 H2 0.9500
C3 C4 1.433(4)
C3 H3 0.9500
C4 N1 1.366(3)
C4 C5 1.405(4)
C5 C6 1.414(4)
C5 C16 1.486(3)
C6 N2 1.366(3)
C6 C7 1.433(4)
C7 C8 1.370(4)
C7 H7 0.9500
C8 C9 1.433(4)
C8 H8 0.9500
C9 N2 1.369(3)
C9 C10 1.404(4)
C10 C11 1.413(4)
C10 C25 1.484(4)
C11 N3 1.369(3)
C11 C12 1.436(4)
C12 C13 1.363(4)
C12 H12 0.9500
C13 C14 1.436(4)
C13 H13 0.9500
C14 N3 1.356(4)
C14 C15 1.416(4)
C15 C34 1.485(4)
C16 C21 1.396(4)
C16 C17 1.400(4)
C17 O2 1.359(3)
C17 C18 1.398(4)
C18 C19 1.375(4)
C18 H18 0.9500
C19 O3 1.371(3)
C19 C20 1.388(4)
C20 C21 1.383(4)
C20 H20 0.9500
C21 O4 1.364(3)
C22 O2 1.433(3)
C22 H22A 0.9800
C22 H22B 0.9800
C22 H22C 0.9800
C23 O3 1.428(4)
C23 H23A 0.9800
C23 H23B 0.9800
C23 H23C 0.9800
C24 O4 1.420(4)
C24 H24A 0.9800
C24 H24B 0.9800
C24 H24C 0.9800
C25 C30 1.396(4)
C25 C26 1.402(4)
C26 O5 1.359(3)
C26 C27 1.380(4)
C27 C28 1.387(4)
C27 H27 0.9500
C28 O6 1.366(3)
C28 C29 1.384(4)
C29 C30 1.392(4)
C29 H29 0.9500
C30 O7 1.368(3)
C31 O5 1.428(4)
C31 H31A 0.9800
C31 H31B 0.9800
C31 H31C 0.9800
C32 O6 1.427(4)
C32 H32A 0.9800
C32 H32B 0.9800
C32 H32C 0.9800
C33 O7 1.430(3)
C33 H33A 0.9800
C33 H33B 0.9800
C33 H33C 0.9800
C34 C39 1.386(4)
C34 C35 1.406(4)
C35 O8 1.367(4)
C35 C36 1.381(4)
C36 C37 1.387(5)
C36 H36 0.9500
C37 O9 1.365(4)
C37 C38 1.393(4)
C38 C39 1.391(4)
C38 H38 0.9500
C39 O10 1.370(3)
C40 O8 1.426(4)
C40 H40A 0.9800
C40 H40B 0.9800
C40 H40C 0.9800
C41 O9 1.413(5)
C41 H41A 0.9800
C41 H41B 0.9800
C41 H41C 0.9800
C42 O10 1.420(4)
C42 H42A 0.9800
C42 H42B 0.9800
C42 H42C 0.9800
C43 O1 1.417(3)
C43 H43A 0.9800
C43 H43B 0.9800
C43 H43C 0.9800
C1S Cl2S 1.751(6)
C1S Cl3S 1.752(7)
C1S Cl1S 1.759(6)
C1S H1S 1.0000
C3S O3S 1.398(7)
C3S H4S1 0.9800
C3S H4S2 0.9800
C3S H4S3 0.9800
C3T O3T 1.4661(16)
C3T H3T1 0.9869
C3T H3T2 0.9728
C3T H3T3 0.9858
O3T H3T 0.8400
Cl3S H3T1 1.4998
Cl3S H3T2 1.1142
O3S H1S 0.9578
O3S H3S 0.8400
O2S C2S 1.369(5)
O2S H8S 0.8401
C2S H2S1 0.9800
C2S H2S2 0.9800
C2S H2S3 0.9800
O6S C6S 1.358(8)
O6S H6S 0.8400
C6S H6S1 0.9800
C6S H6S2 0.9800
C6S H6S3 0.9800
